data_7245335
loop_
_publ_author_name
'Krajewska, Joanna'
'Nowicki, Krzysztof'
'Durka, Krzysztof'
'Marek-Urban, Paulina H.'
'Wi\'nska, Patrycja'
'St\;epniewski, Tomasz'
'Wo\'zniak, Krzysztof'
'Laudy, Agnieszka E.'
'Luli\'nski, Sergiusz'

_publ_section_title
;
 Oxazoline scaffold in synthesis of benzosiloxaboroles and related
 ring-expanded heterocycles: diverse reactivity, structural peculiarities
 and antimicrobial activity
;
_journal_issue 36
_journal_name_full 'RSC Advances'
_journal_page_first 23099
_journal_page_last 23117
_journal_paper_doi 10.1039/D2RA03910A
_journal_volume 12
_journal_year 2022
_chemical_formula_moiety 'C15 H20 B F4 N O6 S Si'
_chemical_formula_sum 'C15 H20 B F4 N O6 S Si'
_chemical_formula_weight 457.28
_chemical_melting_point 373
_chemical_name_systematic
;
6-(3,4,4-Trimethyl-2-oxazolinium-2-yl)-7-fluoro-1,1-dimethyl-3-hydroxybenzo[1,2,3]siloxaborole trifluoromethanesulfonate
;
_space_group_crystal_system monoclinic
_space_group_IT_number 14
_space_group_name_Hall '-P 2ybc'
_space_group_name_H-M_alt 'P 1 21/c 1'
_atom_sites_solution_hydrogens mixed
_audit_creation_method SHELXL-2013
_audit_update_record
;
2022-04-13 deposited with the CCDC.	2022-08-08 downloaded from the CCDC.
;
_cell_angle_alpha 90
_cell_angle_beta 102.680(2)
_cell_angle_gamma 90
_cell_formula_units_Z 4
_cell_length_a 12.3262(2)
_cell_length_b 10.8908(2)
_cell_length_c 15.6822(3)
_cell_measurement_reflns_used 14511
_cell_measurement_temperature 100(2)
_cell_measurement_theta_max 75.7420
_cell_measurement_theta_min 3.6220
_cell_volume 2053.87(7)
_computing_cell_refinement 'CrysAlisPro 1.171.40.67a (Rigaku OD, 2019)'
_computing_data_collection 'CrysAlisPro 1.171.40.67a (Rigaku OD, 2019)'
_computing_data_reduction 'CrysAlisPro 1.171.40.67a (Rigaku OD, 2019)'
_computing_structure_refinement 'SHELXL-2013 (Sheldrick, 2013)'
_diffrn_ambient_environment N~2~
_diffrn_ambient_temperature 100.00(10)
_diffrn_detector 'CCD plate'
_diffrn_detector_area_resol_mean 5.2195
_diffrn_detector_type Atlas
_diffrn_measured_fraction_theta_full 0.999
_diffrn_measured_fraction_theta_max 0.991
_diffrn_measurement_device 'four-circle diffractometer'
_diffrn_measurement_device_type 'SuperNova, Dual, Cu at home/near, Atlas'
_diffrn_radiation_monochromator mirror
_diffrn_radiation_probe x-ray
_diffrn_radiation_type 'Cu K\a'
_diffrn_radiation_wavelength 1.54184
_diffrn_reflns_av_R_equivalents 0.0210
_diffrn_reflns_av_unetI/netI 0.0124
_diffrn_reflns_Laue_measured_fraction_full 0.999
_diffrn_reflns_Laue_measured_fraction_max 0.991
_diffrn_reflns_limit_h_max 15
_diffrn_reflns_limit_h_min -15
_diffrn_reflns_limit_k_max 13
_diffrn_reflns_limit_k_min -13
_diffrn_reflns_limit_l_max 18
_diffrn_reflns_limit_l_min -19
_diffrn_reflns_number 21659
_diffrn_reflns_point_group_measured_fraction_full 0.999
_diffrn_reflns_point_group_measured_fraction_max 0.991
_diffrn_reflns_theta_full 67.679
_diffrn_reflns_theta_max 76.618
_diffrn_reflns_theta_min 3.675
_diffrn_source 'micro-focus sealed X-ray tube'
_diffrn_source_type 'SuperNova (Cu) X-ray Source'
_exptl_absorpt_coefficient_mu 2.596
_exptl_absorpt_correction_T_max 1.000
_exptl_absorpt_correction_T_min 0.659
_exptl_absorpt_correction_type gaussian
_exptl_absorpt_process_details
;
CrysAlisPro 1.171.40.67a (Rigaku Oxford Diffraction, 2019)
Numerical absorption correction based on gaussian integration over
			a multifaceted crystal model
Empirical absorption correction using spherical harmonics,
 implemented in SCALE3 ABSPACK scaling algorithm.
;
_exptl_crystal_colour colourless
_exptl_crystal_density_diffrn 1.479
_exptl_crystal_description shapeless
_exptl_crystal_F_000 944
_exptl_crystal_recrystallization_method 'Vapour deposition'
_exptl_crystal_size_max 0.249
_exptl_crystal_size_mid 0.146
_exptl_crystal_size_min 0.091
_refine_diff_density_max 1.001
_refine_diff_density_min -0.527
_refine_diff_density_rms 0.069
_refine_ls_extinction_method none
_refine_ls_goodness_of_fit_ref 1.060
_refine_ls_hydrogen_treatment mixed
_refine_ls_matrix_type full
_refine_ls_number_parameters 265
_refine_ls_number_reflns 4285
_refine_ls_number_restraints 1
_refine_ls_restrained_S_all 1.060
_refine_ls_R_factor_all 0.0560
_refine_ls_R_factor_gt 0.0548
_refine_ls_shift/su_max 0.001
_refine_ls_shift/su_mean 0.000
_refine_ls_structure_factor_coef Fsqd
_refine_ls_weighting_details 'w=1/[\s^2^(Fo^2^)+(0.0686P)^2^+3.2960P] where P=(Fo^2^+2Fc^2^)/3'
_refine_ls_weighting_scheme calc
_refine_ls_wR_factor_gt 0.1482
_refine_ls_wR_factor_ref 0.1496
_reflns_Friedel_coverage 0.000
_reflns_number_gt 4143
_reflns_number_total 4285
_reflns_threshold_expression 'I > 2\s(I)'
_cod_data_source_file d2ra03910a7.cif
_cod_data_source_block 3b
_cod_original_sg_symbol_H-M 'P 21/c'
_cod_database_code 7245335
_shelx_space_group_comment
;
The symmetry employed for this shelxl refinement is uniquely defined
by the following loop, which should always be used as a source of
symmetry information in preference to the above space-group names.
They are only intended as comments.
;
_oxdiff_exptl_absorpt_empirical_full_min 0.872
_oxdiff_exptl_absorpt_empirical_full_max 1.271
_oxdiff_exptl_absorpt_empirical_details
;
Empirical correction (ABSPACK) includes:
- Absorption correction using spherical harmonics
- Frame scaling
;
_shelxl_version_number 2013-4

loop_
_space_group_symop_operation_xyz
'x, y, z'
'-x, y+1/2, -z+1/2'
'-x, -y, -z'
'x, -y-1/2, z-1/2'

loop_
_atom_site_label
_atom_site_type_symbol
_atom_site_fract_x
_atom_site_fract_y
_atom_site_fract_z
_atom_site_U_iso_or_equiv
_atom_site_adp_type
_atom_site_occupancy
_atom_site_site_symmetry_order
_atom_site_calc_flag
_atom_site_refinement_flags_posn
_atom_site_refinement_flags_adp
_atom_site_refinement_flags_occupancy
_atom_site_disorder_assembly
_atom_site_disorder_group
S1 S 0.91142(5) 0.77537(6) 1.06175(4) 0.03377(18) Uani 1 1 d . . . . .
Si1 Si 0.37116(6) 0.98495(7) 0.74349(5) 0.03354(19) Uani 1 1 d . . . . .
F1 F 0.61352(12) 1.09569(15) 0.71757(11) 0.0391(4) Uani 1 1 d . . . . .
O7 O 0.75982(14) 1.0399(2) 0.53138(12) 0.0375(4) Uani 1 1 d . . . . .
F4 F 0.73483(14) 0.90107(18) 0.98956(13) 0.0505(5) Uani 1 1 d . . . . .
N1 N 0.82577(16) 1.02519(19) 0.67244(13) 0.0264(4) Uani 1 1 d . . . . .
O4 O 0.85297(18) 0.7361(2) 1.12578(16) 0.0495(6) Uani 1 1 d . . . . .
O2 O 0.27717(14) 0.88069(18) 0.69652(13) 0.0363(4) Uani 1 1 d . . . . .
O1 O 0.25152(16) 0.71820(18) 0.58996(14) 0.0396(5) Uani 1 1 d D . . . .
F2 F 0.8547(2) 1.00080(17) 1.08420(15) 0.0655(6) Uani 1 1 d . . . . .
O5 O 1.02510(16) 0.8082(2) 1.09569(14) 0.0441(5) Uani 1 1 d . . . . .
F3 F 0.88464(17) 0.9640(2) 0.95756(14) 0.0685(7) Uani 1 1 d . . . . .
C15 C 0.8430(2) 0.9178(3) 1.02093(18) 0.0349(6) Uani 1 1 d . . . . .
C20 C 0.74368(19) 1.0066(2) 0.60688(16) 0.0260(5) Uani 1 1 d . . . . .
C3 C 0.47250(19) 0.9468(2) 0.67419(17) 0.0298(5) Uani 1 1 d . . . . .
C4 C 0.4306(2) 0.8484(2) 0.61997(17) 0.0313(5) Uani 1 1 d . . . . .
C11 C 0.9159(2) 1.0958(2) 0.64377(17) 0.0306(5) Uani 1 1 d . . . . .
C14 C 0.8360(2) 0.9827(2) 0.76232(16) 0.0314(5) Uani 1 1 d . . . . .
H14A H 0.9074 1.0099 0.7981 0.047 Uiso 1 1 calc R U . . .
H14B H 0.8323 0.8928 0.7631 0.047 Uiso 1 1 calc R U . . .
H14C H 0.7752 1.0168 0.7860 0.047 Uiso 1 1 calc R U . . .
C1 C 0.63508(19) 0.9514(2) 0.61061(17) 0.0288(5) Uani 1 1 d . . . . .
C7 C 0.4261(3) 0.9440(4) 0.8594(2) 0.0524(8) Uani 1 1 d . . . . .
H7A H 0.4527 0.8590 0.8632 0.079 Uiso 1 1 calc R U . . .
H7B H 0.3669 0.9523 0.8918 0.079 Uiso 1 1 calc R U . . .
H7C H 0.4876 0.9990 0.8847 0.079 Uiso 1 1 calc R U . . .
C5 C 0.4903(2) 0.8027(2) 0.56033(17) 0.0329(5) Uani 1 1 d . . . . .
H5 H 0.4615 0.7361 0.5230 0.040 Uiso 1 1 calc R U . . .
C2 C 0.5740(2) 0.9976(2) 0.66783(17) 0.0306(5) Uani 1 1 d . . . . .
C13 C 1.0298(2) 1.0395(3) 0.67898(18) 0.0363(6) Uani 1 1 d . . . . .
H13A H 1.0297 0.9539 0.6599 0.055 Uiso 1 1 calc R U . . .
H13B H 1.0471 1.0429 0.7430 0.055 Uiso 1 1 calc R U . . .
H13C H 1.0861 1.0857 0.6567 0.055 Uiso 1 1 calc R U . . .
B1 B 0.3114(2) 0.8092(3) 0.6347(2) 0.0336(6) Uani 1 1 d . . . . .
C12 C 0.9089(3) 1.2286(3) 0.6699(2) 0.0494(8) Uani 1 1 d . . . . .
H12A H 0.8342 1.2602 0.6451 0.074 Uiso 1 1 calc R U . . .
H12B H 0.9639 1.2769 0.6479 0.074 Uiso 1 1 calc R U . . .
H12C H 0.9239 1.2347 0.7338 0.074 Uiso 1 1 calc R U . . .
C6 C 0.5918(2) 0.8551(3) 0.55600(17) 0.0318(5) Uani 1 1 d . . . . .
H6 H 0.6318 0.8245 0.5152 0.038 Uiso 1 1 calc R U . . .
C8 C 0.3184(2) 1.1437(3) 0.7285(2) 0.0426(7) Uani 1 1 d . . . . .
H8A H 0.2905 1.1600 0.6661 0.064 Uiso 1 1 calc R U . . .
H8B H 0.3788 1.2012 0.7521 0.064 Uiso 1 1 calc R U . . .
H8C H 0.2580 1.1544 0.7594 0.064 Uiso 1 1 calc R U . . .
O6 O 0.8965(3) 0.7019(3) 0.9841(2) 0.0786(10) Uani 1 1 d . . . . .
C10 C 0.8776(2) 1.0758(3) 0.54494(19) 0.0419(7) Uani 1 1 d . . . . .
H10A H 0.8856 1.1523 0.5127 0.050 Uiso 1 1 calc R U . . .
H10B H 0.9217 1.0101 0.5249 0.050 Uiso 1 1 calc R U . . .
H1A H 0.1911(19) 0.703(4) 0.604(3) 0.063 Uiso 1 1 d D U . . .

loop_
_atom_site_aniso_label
_atom_site_aniso_U_11
_atom_site_aniso_U_22
_atom_site_aniso_U_33
_atom_site_aniso_U_23
_atom_site_aniso_U_13
_atom_site_aniso_U_12
S1 0.0284(3) 0.0321(3) 0.0404(4) -0.0028(3) 0.0066(3) 0.0027(2)
Si1 0.0211(3) 0.0419(4) 0.0399(4) -0.0001(3) 0.0117(3) 0.0010(3)
F1 0.0269(7) 0.0376(8) 0.0555(10) -0.0119(7) 0.0148(7) -0.0034(6)
O7 0.0226(8) 0.0547(12) 0.0345(9) 0.0114(9) 0.0050(7) -0.0023(8)
F4 0.0270(8) 0.0541(11) 0.0668(12) 0.0108(9) 0.0023(8) 0.0038(7)
N1 0.0215(9) 0.0260(10) 0.0327(10) 0.0034(8) 0.0084(8) 0.0005(7)
O4 0.0391(11) 0.0448(12) 0.0680(15) 0.0237(11) 0.0190(10) -0.0004(9)
O2 0.0221(8) 0.0385(10) 0.0501(11) 0.0038(8) 0.0116(8) -0.0017(7)
O1 0.0295(9) 0.0356(10) 0.0515(12) 0.0051(9) 0.0041(8) -0.0047(8)
F2 0.0823(15) 0.0331(10) 0.0709(14) -0.0113(9) -0.0051(11) 0.0156(9)
O5 0.0277(9) 0.0523(12) 0.0517(12) 0.0128(10) 0.0076(8) 0.0027(9)
F3 0.0469(11) 0.1023(18) 0.0573(12) 0.0490(12) 0.0138(9) 0.0017(11)
C15 0.0301(12) 0.0389(14) 0.0360(13) 0.0065(11) 0.0077(10) -0.0012(11)
C20 0.0207(11) 0.0263(11) 0.0318(12) 0.0015(9) 0.0076(9) 0.0033(9)
C3 0.0207(11) 0.0337(13) 0.0352(13) 0.0041(10) 0.0070(9) 0.0035(9)
C4 0.0238(11) 0.0342(13) 0.0349(13) 0.0075(10) 0.0044(9) 0.0051(10)
C11 0.0221(11) 0.0351(13) 0.0351(13) 0.0095(10) 0.0076(9) -0.0036(10)
C14 0.0293(12) 0.0347(13) 0.0304(12) 0.0043(10) 0.0073(10) -0.0021(10)
C1 0.0211(11) 0.0312(12) 0.0343(12) 0.0045(10) 0.0064(9) 0.0015(9)
C7 0.0459(17) 0.074(2) 0.0403(16) -0.0012(16) 0.0166(13) 0.0026(16)
C5 0.0298(12) 0.0309(13) 0.0359(13) -0.0004(10) 0.0024(10) 0.0006(10)
C2 0.0210(11) 0.0354(13) 0.0361(13) 0.0020(10) 0.0077(9) 0.0034(9)
C13 0.0224(11) 0.0457(16) 0.0402(14) 0.0061(12) 0.0053(10) -0.0020(11)
B1 0.0246(13) 0.0329(15) 0.0417(16) 0.0083(12) 0.0038(11) 0.0025(11)
C12 0.0445(17) 0.0339(15) 0.069(2) 0.0108(14) 0.0116(15) -0.0062(13)
C6 0.0247(11) 0.0393(14) 0.0312(12) 0.0020(11) 0.0058(9) 0.0033(10)
C8 0.0242(12) 0.0447(16) 0.0607(18) -0.0094(14) 0.0131(12) -0.0007(11)
O6 0.0770(19) 0.0778(19) 0.0708(18) -0.0401(15) -0.0057(14) 0.0291(16)
C10 0.0219(12) 0.066(2) 0.0369(14) 0.0127(13) 0.0035(10) -0.0064(12)

loop_
_atom_type_symbol
_atom_type_description
_atom_type_scat_dispersion_real
_atom_type_scat_dispersion_imag
_atom_type_scat_source
C C 0.0181 0.0091 'International Tables Vol C Tables 4.2.6.8 and 6.1.1.4'
H H 0.0000 0.0000 'International Tables Vol C Tables 4.2.6.8 and 6.1.1.4'
N N 0.0311 0.0180 'International Tables Vol C Tables 4.2.6.8 and 6.1.1.4'
O O 0.0492 0.0322 'International Tables Vol C Tables 4.2.6.8 and 6.1.1.4'
S S 0.3331 0.5567 'International Tables Vol C Tables 4.2.6.8 and 6.1.1.4'
B B 0.0090 0.0039 'International Tables Vol C Tables 4.2.6.8 and 6.1.1.4'
Si Si 0.2541 0.3302 'International Tables Vol C Tables 4.2.6.8 and 6.1.1.4'
F F 0.0727 0.0534 'International Tables Vol C Tables 4.2.6.8 and 6.1.1.4'

loop_
_exptl_crystal_face_index_h
_exptl_crystal_face_index_k
_exptl_crystal_face_index_l
_exptl_crystal_face_perp_dist
8 1 0 0.0325
-8 -1 0 0.0584
0 5 -8 0.0957
-2 -5 8 0.0758
5 -4 4 0.0418
-5 4 -4 0.0649
-3 5 7 0.1131
2 -5 -8 0.0988
3 6 -3 0.0695
0 -6 5 0.0603

loop_
_geom_angle_atom_site_label_1
_geom_angle_atom_site_label_2
_geom_angle_atom_site_label_3
_geom_angle
_geom_angle_site_symmetry_1
_geom_angle_site_symmetry_3
_geom_angle_publ_flag
O4 S1 O5 114.73(14) . . ?
O4 S1 O6 116.1(2) . . ?
O5 S1 O6 112.83(17) . . ?
O4 S1 C15 103.74(13) . . ?
O5 S1 C15 105.02(13) . . ?
O6 S1 C15 102.37(16) . . ?
O2 Si1 C8 112.93(12) . . ?
O2 Si1 C7 109.73(15) . . ?
C8 Si1 C7 113.21(17) . . ?
O2 Si1 C3 94.56(11) . . ?
C8 Si1 C3 113.27(13) . . ?
C7 Si1 C3 111.71(13) . . ?
C20 O7 C10 106.67(19) . . ?
C20 N1 C14 127.2(2) . . ?
C20 N1 C11 110.2(2) . . ?
C14 N1 C11 122.6(2) . . ?
B1 O2 Si1 113.77(17) . . ?
B1 O1 H1A 116(3) . . ?
F3 C15 F2 107.9(3) . . ?
F3 C15 F4 107.4(2) . . ?
F2 C15 F4 107.8(2) . . ?
F3 C15 S1 111.4(2) . . ?
F2 C15 S1 110.66(19) . . ?
F4 C15 S1 111.4(2) . . ?
N1 C20 O7 115.7(2) . . ?
N1 C20 C1 126.2(2) . . ?
O7 C20 C1 118.2(2) . . ?
C2 C3 C4 118.7(2) . . ?
C2 C3 Si1 132.7(2) . . ?
C4 C3 Si1 108.62(18) . . ?
C3 C4 C5 120.1(2) . . ?
C3 C4 B1 110.3(2) . . ?
C5 C4 B1 129.5(3) . . ?
N1 C11 C12 108.6(2) . . ?
N1 C11 C13 111.8(2) . . ?
C12 C11 C13 113.0(2) . . ?
N1 C11 C10 98.4(2) . . ?
C12 C11 C10 112.8(2) . . ?
C13 C11 C10 111.4(2) . . ?
N1 C14 H14A 109.5 . . ?
N1 C14 H14B 109.5 . . ?
H14A C14 H14B 109.5 . . ?
N1 C14 H14C 109.5 . . ?
H14A C14 H14C 109.5 . . ?
H14B C14 H14C 109.5 . . ?
C6 C1 C2 119.0(2) . . ?
C6 C1 C20 120.8(2) . . ?
C2 C1 C20 120.2(2) . . ?
Si1 C7 H7A 109.5 . . ?
Si1 C7 H7B 109.5 . . ?
H7A C7 H7B 109.5 . . ?
Si1 C7 H7C 109.5 . . ?
H7A C7 H7C 109.5 . . ?
H7B C7 H7C 109.5 . . ?
C6 C5 C4 119.8(2) . . ?
C6 C5 H5 120.1 . . ?
C4 C5 H5 120.1 . . ?
F1 C2 C1 118.9(2) . . ?
F1 C2 C3 119.3(2) . . ?
C1 C2 C3 121.8(2) . . ?
C11 C13 H13A 109.5 . . ?
C11 C13 H13B 109.5 . . ?
H13A C13 H13B 109.5 . . ?
C11 C13 H13C 109.5 . . ?
H13A C13 H13C 109.5 . . ?
H13B C13 H13C 109.5 . . ?
O1 B1 O2 124.6(3) . . ?
O1 B1 C4 122.8(3) . . ?
O2 B1 C4 112.6(2) . . ?
C11 C12 H12A 109.5 . . ?
C11 C12 H12B 109.5 . . ?
H12A C12 H12B 109.5 . . ?
C11 C12 H12C 109.5 . . ?
H12A C12 H12C 109.5 . . ?
H12B C12 H12C 109.5 . . ?
C1 C6 C5 120.6(2) . . ?
C1 C6 H6 119.7 . . ?
C5 C6 H6 119.7 . . ?
Si1 C8 H8A 109.5 . . ?
Si1 C8 H8B 109.5 . . ?
H8A C8 H8B 109.5 . . ?
Si1 C8 H8C 109.5 . . ?
H8A C8 H8C 109.5 . . ?
H8B C8 H8C 109.5 . . ?
O7 C10 C11 105.0(2) . . ?
O7 C10 H10A 110.8 . . ?
C11 C10 H10A 110.8 . . ?
O7 C10 H10B 110.8 . . ?
C11 C10 H10B 110.8 . . ?
H10A C10 H10B 108.8 . . ?

loop_
_geom_bond_atom_site_label_1
_geom_bond_atom_site_label_2
_geom_bond_distance
_geom_bond_site_symmetry_2
_geom_bond_publ_flag
S1 O4 1.424(2) . ?
S1 O5 1.431(2) . ?
S1 O6 1.434(3) . ?
S1 C15 1.814(3) . ?
Si1 O2 1.673(2) . ?
Si1 C8 1.844(3) . ?
Si1 C7 1.850(3) . ?
Si1 C3 1.873(3) . ?
F1 C2 1.349(3) . ?
O7 C20 1.295(3) . ?
O7 C10 1.474(3) . ?
F4 C15 1.328(3) . ?
N1 C20 1.291(3) . ?
N1 C14 1.463(3) . ?
N1 C11 1.499(3) . ?
O2 B1 1.380(4) . ?
O1 B1 1.339(4) . ?
O1 H1A 0.836(10) . ?
F2 C15 1.326(3) . ?
F3 C15 1.315(3) . ?
C20 C1 1.480(3) . ?
C3 C2 1.392(3) . ?
C3 C4 1.395(4) . ?
C4 C5 1.403(4) . ?
C4 B1 1.595(4) . ?
C11 C12 1.511(4) . ?
C11 C13 1.520(3) . ?
C11 C10 1.533(4) . ?
C14 H14A 0.9800 . ?
C14 H14B 0.9800 . ?
C14 H14C 0.9800 . ?
C1 C6 1.385(4) . ?
C1 C2 1.386(3) . ?
C7 H7A 0.9800 . ?
C7 H7B 0.9800 . ?
C7 H7C 0.9800 . ?
C5 C6 1.390(4) . ?
C5 H5 0.9500 . ?
C13 H13A 0.9800 . ?
C13 H13B 0.9800 . ?
C13 H13C 0.9800 . ?
C12 H12A 0.9800 . ?
C12 H12B 0.9800 . ?
C12 H12C 0.9800 . ?
C6 H6 0.9500 . ?
C8 H8A 0.9800 . ?
C8 H8B 0.9800 . ?
C8 H8C 0.9800 . ?
C10 H10A 0.9900 . ?
C10 H10B 0.9900 . ?

loop_
_exptl_oxdiff_crystal_face_indexfrac_h
_exptl_oxdiff_crystal_face_indexfrac_k
_exptl_oxdiff_crystal_face_indexfrac_l
_exptl_oxdiff_crystal_face_x
_exptl_oxdiff_crystal_face_y
_exptl_oxdiff_crystal_face_z
7.9958 1.0000 0.0119 -0.1635 -0.7685 0.6730
-7.9958 -1.0000 -0.0119 0.1635 0.7685 -0.6730
-0.0002 4.9908 -8.0083 -0.1255 -0.6229 -0.8629
-1.9988 -4.9909 8.0050 0.1877 0.7910 0.6799
4.9981 -3.9944 4.0140 -0.2212 0.0350 0.9775
-4.9981 3.9944 -4.0140 0.2212 -0.0350 -0.9775
-3.0011 5.0034 6.9917 1.0047 -0.1021 -0.0729
2.0017 -5.0043 -7.9937 -1.0427 0.1682 -0.0896
2.9972 5.9948 -3.0029 0.2122 -0.8815 -0.2926
0.0010 -5.9929 5.0084 -0.1674 0.6651 0.7090
